data_4114996
loop_
_publ_author_name
'Song Jin'
'Jennifer Adamchuk'
'Bosong Xiang'
'Francis J. DiSalvo'

_publ_contact_author
; 
Prof. Francis J. DiSalvo 
Department of Chemistry and Chemical Biology 
Cornell University 
Ithaca, NY 14853, USA 
;
_publ_contact_author_email fjd3@cornell.edu
_publ_contact_author_fax 607-255-4137
_publ_contact_author_phone 607-255-7238
_publ_section_title
;
 The Dean-Evans Relation in 31P NMR Spectroscopy and Its Application to
 the Chemistry of Octahedral Tungsten Sulfide Clusters
;
_journal_name_full 'Journal of the American Chemical Society'
_journal_page_first 9229
_journal_page_last 9240
_journal_volume 124
_journal_year 2002
_chemical_formula_sum 'C68 H97 N5 P S8 W6'
_chemical_formula_weight 2375.06
_chemical_name_common 'tungsten sulfide cluster'
_chemical_name_systematic
; 
octakis(mu!3$-sulfido)-pentakis(tert-butylpyridine)-triethylphosphine- 
hexa-tungsten bezene solvate 
;
_space_group_IT_number 14
_symmetry_cell_setting monoclinic
_symmetry_space_group_name_Hall '-P 2ybc'
_symmetry_space_group_name_H-M 'P 1 21/c 1'
_atom_sites_solution_hydrogens geom
_atom_sites_solution_primary direct
_atom_sites_solution_secondary difmap
_audit_creation_method SHELXL
_cell_angle_alpha 90.00
_cell_angle_beta 91.4768(10)
_cell_angle_gamma 90.00
_cell_formula_units_Z 4
_cell_length_a 16.1816(4)
_cell_length_b 15.9178(4)
_cell_length_c 29.4907(8)
_cell_measurement_temperature 173(2)
_cell_volume 7593.6(3)
_computing_cell_refinement 'Bruker SAINT'
_computing_data_collection 'BRUKER SMART'
_computing_data_reduction SHELXTL
_computing_molecular_graphics SHELXTL
_computing_publication_material SHELXTL
_computing_structure_refinement 'SHELXL-93 (Sheldrick, 1993)'
_computing_structure_solution 'SHELXS-86 (Sheldrick, 1990)'
_diffrn_ambient_temperature 173(2)
_diffrn_measurement_device 'Bruker SMART CCD'
_diffrn_measurement_method '\w scans'
_diffrn_radiation_monochromator graphite
_diffrn_radiation_source 'fine-focus sealed tube'
_diffrn_radiation_type MoK\a
_diffrn_radiation_wavelength 0.71073
_diffrn_reflns_av_R_equivalents 0.1062
_diffrn_reflns_av_sigmaI/netI 0.1364
_diffrn_reflns_limit_h_max 19
_diffrn_reflns_limit_h_min -19
_diffrn_reflns_limit_k_max 18
_diffrn_reflns_limit_k_min -18
_diffrn_reflns_limit_l_max 27
_diffrn_reflns_limit_l_min -34
_diffrn_reflns_number 36845
_diffrn_reflns_theta_max 24.76
_diffrn_reflns_theta_min 1.26
_diffrn_standards_decay_% 0
_exptl_absorpt_coefficient_mu 9.335
_exptl_absorpt_correction_T_max 0.8620
_exptl_absorpt_correction_T_min 0.5222
_exptl_absorpt_correction_type empirical
_exptl_crystal_colour 'DARK RED'
_exptl_crystal_density_diffrn 2.077
_exptl_crystal_density_meas ?
_exptl_crystal_description BLOCK
_exptl_crystal_F_000 4508
_exptl_crystal_size_max 0.18
_exptl_crystal_size_mid 0.10
_exptl_crystal_size_min 0.07
_refine_diff_density_max 1.748
_refine_diff_density_min -2.468
_refine_diff_density_rms 0.423
_refine_ls_extinction_method none
_refine_ls_goodness_of_fit_all 1.099
_refine_ls_goodness_of_fit_obs 1.205
_refine_ls_hydrogen_treatment noref
_refine_ls_matrix_type full
_refine_ls_number_parameters 409
_refine_ls_number_reflns 9171
_refine_ls_number_restraints 16
_refine_ls_restrained_S_all 1.184
_refine_ls_restrained_S_obs 1.208
_refine_ls_R_factor_all 0.1579
_refine_ls_R_factor_obs 0.0571
_refine_ls_shift/esd_max 0.009
_refine_ls_shift/esd_mean 0.001
_refine_ls_structure_factor_coef Fsqd
_refine_ls_weighting_details 'w=1/[\s^2^(Fo^2^)+(0.0474P)^2^+0.0000P] where P=(Fo^2^+2Fc^2^)/3'
_refine_ls_weighting_scheme calc
_refine_ls_wR_factor_all 0.1660
_refine_ls_wR_factor_obs 0.1122
_reflns_number_observed 5455
_reflns_number_total 12741
_reflns_observed_criterion >2sigma(I)
_cod_data_source_file ja0257873_s2_1.cif
_cod_data_source_block final
_cod_depositor_comments
;
The following automatic conversions were performed:

'_exptl_crystal_density_meas' value 'NOT MEASURED' was changed to '?'
- the value is perceived as not measured.

Automatic conversion script
Id: cif_fix_values 3008 2015-01-20 13:52:24Z robertas 

The following automatic conversions were performed:

'_refine_ls_weighting_scheme' value 'calc
w=1/[\s^2^(Fo^2^)+(0.0474P)^2^+0.0000P] where P=(Fo^2^+2Fc^2^)/3' was
changed to 'calc'. New tag '_refine_ls_weighting_details' was
created. The value of the new tag was set to
'w=1/[\s^2^(Fo^2^)+(0.0474P)^2^+0.0000P] where P=(Fo^2^+2Fc^2^)/3'.

Automatic conversion script
Id: cif_fix_values 3143 2015-03-26 13:38:13Z robertas 
;
_cod_database_code 4114996

loop_
_symmetry_equiv_pos_as_xyz
'x, y, z'
'-x, y+1/2, -z+1/2'
'-x, -y, -z'
'x, -y-1/2, z-1/2'

loop_
_atom_site_aniso_label
_atom_site_aniso_U_11
_atom_site_aniso_U_22
_atom_site_aniso_U_33
_atom_site_aniso_U_23
_atom_site_aniso_U_13
_atom_site_aniso_U_12
W1 0.0187(5) 0.0319(6) 0.0247(6) 0.0024(4) 0.0023(4) 0.0007(4)
W2 0.0196(5) 0.0327(6) 0.0217(5) -0.0013(4) 0.0044(4) -0.0003(4)
W3 0.0174(5) 0.0309(5) 0.0227(5) -0.0002(4) 0.0054(4) 0.0010(4)
W4 0.0176(5) 0.0328(6) 0.0263(6) -0.0008(4) 0.0023(4) -0.0006(4)
W5 0.0195(5) 0.0423(6) 0.0238(6) 0.0019(5) 0.0065(4) -0.0014(4)
W6 0.0181(5) 0.0333(6) 0.0271(6) 0.0011(4) 0.0018(4) 0.0030(4)
S1 0.027(3) 0.031(3) 0.025(3) 0.001(3) 0.000(2) -0.002(2)
S2 0.028(3) 0.025(3) 0.021(3) -0.001(2) 0.004(2) 0.004(2)
S3 0.020(3) 0.032(3) 0.029(3) 0.000(3) 0.000(2) 0.003(2)
S4 0.024(3) 0.044(4) 0.027(3) 0.003(3) 0.006(3) -0.002(3)
S5 0.024(3) 0.040(4) 0.038(4) 0.000(3) 0.004(3) -0.005(3)
S6 0.028(3) 0.035(3) 0.021(3) 0.003(3) 0.002(2) 0.000(3)
S7 0.032(3) 0.034(3) 0.036(4) -0.002(3) 0.005(3) 0.009(3)
S8 0.021(3) 0.035(3) 0.025(3) 0.001(3) 0.001(2) -0.002(2)

loop_
_atom_site_label
_atom_site_type_symbol
_atom_site_fract_x
_atom_site_fract_y
_atom_site_fract_z
_atom_site_U_iso_or_equiv
_atom_site_thermal_displace_type
_atom_site_occupancy
_atom_site_calc_flag
_atom_site_refinement_flags
_atom_site_disorder_group
W1 W -0.44746(5) 0.32174(5) 0.41896(3) 0.0251(2) Uani 1 d . .
W2 W -0.41072(5) 0.15783(5) 0.42019(3) 0.0246(2) Uani 1 d . .
W3 W -0.45197(5) 0.23559(5) 0.49571(3) 0.0236(2) Uani 1 d . .
W4 W -0.33170(5) 0.34809(5) 0.48294(3) 0.0256(2) Uani 1 d . .
W5 W -0.29343(5) 0.27030(5) 0.40638(3) 0.0284(3) Uani 1 d . .
W6 W -0.29543(5) 0.18597(5) 0.48483(3) 0.0261(2) Uani 1 d . .
S1 S -0.5509(3) 0.2120(3) 0.4323(2) 0.0274(13) Uani 1 d . .
S2 S -0.4103(3) 0.0871(3) 0.4946(2) 0.0244(13) Uani 1 d . .
S3 S -0.4767(3) 0.3878(3) 0.4923(2) 0.0268(13) Uani 1 d . .
S4 S -0.4067(3) 0.2444(3) 0.3505(2) 0.0316(14) Uani 1 d . .
S5 S -0.3334(3) 0.4208(3) 0.4085(2) 0.0336(14) Uani 1 d . .
S6 S -0.3402(3) 0.2630(3) 0.5527(2) 0.0279(13) Uani 1 d . .
S7 S -0.2654(3) 0.1187(3) 0.4114(2) 0.0336(14) Uani 1 d . .
S8 S -0.1919(3) 0.2951(3) 0.4682(2) 0.0270(13) Uani 1 d . .
N1 N -0.5399(9) 0.4049(10) 0.3811(6) 0.035(4) Uiso 1 d . .
N2 N -0.4572(9) 0.0467(9) 0.3819(5) 0.030(4) Uiso 1 d . .
N3 N -0.5566(9) 0.2154(9) 0.5437(5) 0.027(4) Uiso 1 d . .
N4 N -0.2838(8) 0.4630(9) 0.5173(5) 0.022(4) Uiso 1 d . .
N5 N -0.2014(10) 0.2872(10) 0.3508(6) 0.038(5) Uiso 1 d . .
P1 P -0.1896(4) 0.1025(4) 0.5302(2) 0.061(2) Uiso 1 d D .
C11 C -0.5575(12) 0.4846(12) 0.3958(7) 0.038(6) Uiso 1 d . .
H11A H -0.5269(12) 0.5084(12) 0.4205(7) 0.045 Uiso 1 calc R .
C12 C -0.6194(12) 0.5294(13) 0.3746(7) 0.041(6) Uiso 1 d . .
H12A H -0.6334(12) 0.5825(13) 0.3869(7) 0.049 Uiso 1 calc R .
C13 C -0.6624(12) 0.5027(12) 0.3369(7) 0.035(5) Uiso 1 d . .
C14 C -0.6398(13) 0.4226(13) 0.3209(8) 0.052(7) Uiso 1 d . .
H14A H -0.6649(13) 0.4010(13) 0.2938(8) 0.062 Uiso 1 calc R .
C15 C -0.5795(12) 0.3743(13) 0.3452(7) 0.043(6) Uiso 1 d . .
H15A H -0.5676(12) 0.3188(13) 0.3354(7) 0.051 Uiso 1 calc R .
C16 C -0.7302(12) 0.5534(12) 0.3098(7) 0.038(6) Uiso 1 d . .
C17 C -0.8084(13) 0.4964(14) 0.3058(8) 0.065(7) Uiso 1 d . .
H17A H -0.7948(13) 0.4448(14) 0.2894(8) 0.097 Uiso 1 calc R .
H17B H -0.8525(13) 0.5265(14) 0.2892(8) 0.097 Uiso 1 calc R .
H17C H -0.8270(13) 0.4820(14) 0.3361(8) 0.097 Uiso 1 calc R .
C18 C -0.7538(13) 0.6293(13) 0.3345(8) 0.057(7) Uiso 1 d . .
H18A H -0.7726(13) 0.6137(13) 0.3647(8) 0.085 Uiso 1 calc R .
H18B H -0.7986(13) 0.6580(13) 0.3177(8) 0.085 Uiso 1 calc R .
H18C H -0.7060(13) 0.6668(13) 0.3375(8) 0.085 Uiso 1 calc R .
C19 C -0.7010(14) 0.5757(14) 0.2632(8) 0.069(8) Uiso 1 d . .
H19A H -0.6855(14) 0.5243(14) 0.2472(8) 0.104 Uiso 1 calc R .
H19B H -0.6530(14) 0.6130(14) 0.2660(8) 0.104 Uiso 1 calc R .
H19C H -0.7456(14) 0.6042(14) 0.2462(8) 0.104 Uiso 1 calc R .
C21 C -0.5140(11) -0.0057(12) 0.3997(7) 0.036(5) Uiso 1 d . .
H21A H -0.5330(11) 0.0050(12) 0.4294(7) 0.043 Uiso 1 calc R .
C22 C -0.5455(12) -0.0751(12) 0.3757(7) 0.039(6) Uiso 1 d . .
H22A H -0.5858(12) -0.1102(12) 0.3890(7) 0.047 Uiso 1 calc R .
C23 C -0.5186(13) -0.0924(13) 0.3335(8) 0.043(6) Uiso 1 d . .
C24 C -0.4547(12) -0.0438(12) 0.3167(7) 0.041(6) Uiso 1 d . .
H24A H -0.4301(12) -0.0573(12) 0.2888(7) 0.050 Uiso 1 calc R .
C25 C -0.4276(12) 0.0259(13) 0.3424(7) 0.044(6) Uiso 1 d . .
H25A H -0.3852(12) 0.0600(13) 0.3304(7) 0.053 Uiso 1 calc R .
C26 C -0.5539(15) -0.1679(15) 0.3071(9) 0.060(7) Uiso 1 d . .
C27 C -0.6466(15) -0.1568(16) 0.3018(9) 0.085(9) Uiso 1 d . .
H27A H -0.6586(15) -0.1036(16) 0.2862(9) 0.127 Uiso 1 calc R .
H27B H -0.6714(15) -0.1562(16) 0.3317(9) 0.127 Uiso 1 calc R .
H27C H -0.6699(15) -0.2033(16) 0.2838(9) 0.127 Uiso 1 calc R .
C28 C -0.5191(17) -0.1750(17) 0.2597(9) 0.094(10) Uiso 1 d . .
H28A H -0.5311(17) -0.1233(17) 0.2428(9) 0.142 Uiso 1 calc R .
H28B H -0.5447(17) -0.2228(17) 0.2439(9) 0.142 Uiso 1 calc R .
H28C H -0.4592(17) -0.1834(17) 0.2621(9) 0.142 Uiso 1 calc R .
C29 C -0.5330(15) -0.2497(14) 0.3311(8) 0.069(8) Uiso 1 d . .
H29A H -0.4729(15) -0.2555(14) 0.3341(8) 0.103 Uiso 1 calc R .
H29B H -0.5556(15) -0.2968(14) 0.3133(8) 0.103 Uiso 1 calc R .
H29C H -0.5571(15) -0.2496(14) 0.3612(8) 0.103 Uiso 1 calc R .
C31 C -0.5986(12) 0.1416(13) 0.5444(7) 0.039(6) Uiso 1 d . .
H31A H -0.5801(12) 0.0966(13) 0.5261(7) 0.047 Uiso 1 calc R .
C32 C -0.6677(12) 0.1290(13) 0.5707(7) 0.041(6) Uiso 1 d . .
H32A H -0.6945(12) 0.0760(13) 0.5707(7) 0.050 Uiso 1 calc R .
C33 C -0.6968(14) 0.1938(15) 0.5965(8) 0.058(7) Uiso 1 d . .
C34 C -0.6532(15) 0.2703(15) 0.5944(8) 0.063(7) Uiso 1 d . .
H34A H -0.6716(15) 0.3171(15) 0.6114(8) 0.075 Uiso 1 calc R .
C35 C -0.5868(13) 0.2782(13) 0.5691(7) 0.046(6) Uiso 1 d . .
H35A H -0.5592(13) 0.3308(13) 0.5689(7) 0.055 Uiso 1 calc R .
C36 C -0.7732(16) 0.1807(16) 0.6269(9) 0.066(8) Uiso 1 d . .
C37 C -0.8357(27) 0.2456(26) 0.6177(17) 0.039(14) Uiso 0.46(2) d P 1
H37A H -0.8091(27) 0.3009(26) 0.6178(17) 0.058 Uiso 0.46(2) calc PR 1
H37B H -0.8773(27) 0.2438(26) 0.6412(17) 0.058 Uiso 0.46(2) calc PR 1
H37C H -0.8623(27) 0.2354(26) 0.5880(17) 0.058 Uiso 0.46(2) calc PR 1
C38 C -0.8115(33) 0.1007(31) 0.6267(20) 0.064(17) Uiso 0.46(2) d P 1
H38A H -0.7697(33) 0.0573(31) 0.6328(20) 0.096 Uiso 0.46(2) calc PR 1
H38B H -0.8380(33) 0.0906(31) 0.5969(20) 0.096 Uiso 0.46(2) calc PR 1
H38C H -0.8532(33) 0.0988(31) 0.6501(20) 0.096 Uiso 0.46(2) calc PR 1
C39 C -0.7333(29) 0.1921(31) 0.6798(16) 0.056(17) Uiso 0.46(2) d P 1
H39A H -0.7056(29) 0.2467(31) 0.6825(16) 0.083 Uiso 0.46(2) calc PR 1
H39B H -0.6933(29) 0.1472(31) 0.6862(16) 0.083 Uiso 0.46(2) calc PR 1
H39C H -0.7778(29) 0.1892(31) 0.7017(16) 0.083 Uiso 0.46(2) calc PR 1
C37' C -0.8063(28) 0.2672(25) 0.6450(16) 0.060(14) Uiso 0.54(2) d P 2
H37D H -0.8102(28) 0.3075(25) 0.6199(16) 0.090 Uiso 0.54(2) calc PR 2
H37E H -0.7681(28) 0.2888(25) 0.6685(16) 0.090 Uiso 0.54(2) calc PR 2
H37F H -0.8610(28) 0.2591(25) 0.6577(16) 0.090 Uiso 0.54(2) calc PR 2
C38' C -0.8418(35) 0.1323(35) 0.5928(20) 0.108(22) Uiso 0.54(2) d P 2
H38D H -0.8575(35) 0.1696(35) 0.5675(20) 0.163 Uiso 0.54(2) calc PR 2
H38E H -0.8910(35) 0.1180(35) 0.6099(20) 0.163 Uiso 0.54(2) calc PR 2
H38F H -0.8172(35) 0.0808(35) 0.5808(20) 0.163 Uiso 0.54(2) calc PR 2
C39' C -0.7630(32) 0.1117(32) 0.6594(18) 0.087(19) Uiso 0.54(2) d P 2
H39D H -0.8128(32) 0.1067(32) 0.6773(18) 0.130 Uiso 0.54(2) calc PR 2
H39E H -0.7152(32) 0.1231(32) 0.6796(18) 0.130 Uiso 0.54(2) calc PR 2
H39F H -0.7539(32) 0.0591(32) 0.6429(18) 0.130 Uiso 0.54(2) calc PR 2
C41 C -0.2113(12) 0.4621(13) 0.5424(7) 0.040(6) Uiso 1 d . .
H41A H -0.1852(12) 0.4097(13) 0.5486(7) 0.047 Uiso 1 calc R .
C42 C -0.1741(14) 0.5366(13) 0.5595(7) 0.051(7) Uiso 1 d . .
H42A H -0.1239(14) 0.5338(13) 0.5768(7) 0.062 Uiso 1 calc R .
C43 C -0.2114(12) 0.6136(12) 0.5508(7) 0.035(5) Uiso 1 d . .
C44 C -0.2865(12) 0.6134(13) 0.5290(7) 0.039(6) Uiso 1 d . .
H44A H -0.3172(12) 0.6640(13) 0.5254(7) 0.047 Uiso 1 calc R .
C45 C -0.3168(13) 0.5396(13) 0.5124(8) 0.052(7) Uiso 1 d . .
H45A H -0.3673(13) 0.5428(13) 0.4954(8) 0.062 Uiso 1 calc R .
C46 C -0.1705(15) 0.6959(15) 0.5675(8) 0.056(7) Uiso 1 d . .
C47 C -0.2019(63) 0.7680(42) 0.5384(29) 0.076(26) Uiso 0.43(11) d P 1
H47A H -0.2625(63) 0.7679(42) 0.5375(29) 0.114 Uiso 0.43(11) calc PR 1
H47B H -0.1817(63) 0.7616(42) 0.5075(29) 0.114 Uiso 0.43(11) calc PR 1
H47C H -0.1818(63) 0.8213(42) 0.5512(29) 0.114 Uiso 0.43(11) calc PR 1
C48 C -0.0795(46) 0.7013(60) 0.5666(47) 0.108(33) Uiso 0.43(11) d P 1
H48A H -0.0552(46) 0.6560(60) 0.5851(47) 0.162 Uiso 0.43(11) calc PR 1
H48B H -0.0615(46) 0.7557(60) 0.5790(47) 0.162 Uiso 0.43(11) calc PR 1
H48C H -0.0614(46) 0.6960(60) 0.5353(47) 0.162 Uiso 0.43(11) calc PR 1
C49 C -0.2174(15) 0.7282(14) 0.6079(8) 0.071(8) Uiso 1 d . 1
H49A H -0.2768(15) 0.7193(14) 0.6026(8) 0.106 Uiso 1 calc R 1
H49B H -0.2065(15) 0.7883(14) 0.6120(8) 0.106 Uiso 1 calc R 1
H49C H -0.1992(15) 0.6977(14) 0.6353(8) 0.106 Uiso 1 calc R 1
C47' C -0.1642(45) 0.7585(31) 0.5251(19) 0.064(18) Uiso 0.57(11) d P 2
H47D H -0.1382(45) 0.8112(31) 0.5351(19) 0.096 Uiso 0.57(11) calc PR 2
H47E H -0.2197(45) 0.7700(31) 0.5126(19) 0.096 Uiso 0.57(11) calc PR 2
H47F H -0.1307(45) 0.7324(31) 0.5017(19) 0.096 Uiso 0.57(11) calc PR 2
C48' C -0.0810(22) 0.6777(28) 0.5899(20) 0.038(16) Uiso 0.57(11) d P 2
H48D H -0.0561(22) 0.7306(28) 0.6003(20) 0.057 Uiso 0.57(11) calc PR 2
H48E H -0.0457(22) 0.6516(28) 0.5674(20) 0.057 Uiso 0.57(11) calc PR 2
H48F H -0.0865(22) 0.6397(28) 0.6158(20) 0.057 Uiso 0.57(11) calc PR 2
C51 C -0.2218(17) 0.3295(15) 0.3129(9) 0.071(8) Uiso 1 d . .
H51A H -0.2762(17) 0.3518(15) 0.3106(9) 0.085 Uiso 1 calc R .
C52 C -0.1702(22) 0.3438(20) 0.2765(12) 0.120(12) Uiso 1 d . .
H52A H -0.1870(22) 0.3753(20) 0.2505(12) 0.144 Uiso 1 calc R .
C53 C -0.0905(27) 0.3073(25) 0.2815(15) 0.147(15) Uiso 1 d D .
C54 C -0.0672(25) 0.2682(22) 0.3216(14) 0.148(15) Uiso 1 d . .
H54A H -0.0129(25) 0.2471(22) 0.3271(14) 0.178 Uiso 1 calc R .
C55 C -0.1324(19) 0.2615(16) 0.3552(11) 0.087(9) Uiso 1 d . .
H55A H -0.1184(19) 0.2341(16) 0.3830(11) 0.105 Uiso 1 calc R .
C56 C -0.0213(25) 0.3135(26) 0.2416(14) 0.174(18) Uiso 1 d D .
C57 C 0.0676(28) 0.2896(37) 0.2639(18) 0.070(19) Uiso 0.46(2) d PD 1
H57A H 0.0789(28) 0.3255(37) 0.2904(18) 0.105 Uiso 0.46(2) calc PR 1
H57B H 0.1106(28) 0.2982(37) 0.2416(18) 0.105 Uiso 0.46(2) calc PR 1
H57C H 0.0674(28) 0.2306(37) 0.2735(18) 0.105 Uiso 0.46(2) calc PR 1
C58 C -0.0312(44) 0.4113(33) 0.2343(25) 0.122(29) Uiso 0.46(2) d PD 1
H58A H -0.0118(44) 0.4410(33) 0.2617(25) 0.146 Uiso 0.46(2) calc PR 1
H58B H -0.0895(44) 0.4247(33) 0.2282(25) 0.146 Uiso 0.46(2) calc PR 1
H58C H 0.0017(44) 0.4290(33) 0.2085(25) 0.146 Uiso 0.46(2) calc PR 1
C59 C -0.0496(28) 0.2666(29) 0.2014(15) 0.046(15) Uiso 0.46(2) d PD 1
H59A H -0.0428(28) 0.2063(29) 0.2070(15) 0.070 Uiso 0.46(2) calc PR 1
H59B H -0.0170(28) 0.2832(29) 0.1754(15) 0.070 Uiso 0.46(2) calc PR 1
H59C H -0.1081(28) 0.2790(29) 0.1951(15) 0.070 Uiso 0.46(2) calc PR 1
C57' C 0.0520(30) 0.3573(35) 0.2625(18) 0.097(20) Uiso 0.54(2) d PD 2
H57D H 0.0715(30) 0.3262(35) 0.2894(18) 0.146 Uiso 0.54(2) calc PR 2
H57E H 0.0363(30) 0.4143(35) 0.2714(18) 0.146 Uiso 0.54(2) calc PR 2
H57F H 0.0962(30) 0.3601(35) 0.2405(18) 0.146 Uiso 0.54(2) calc PR 2
C58' C -0.0692(37) 0.3462(43) 0.1975(19) 0.139(28) Uiso 0.54(2) d PD 2
H58B H -0.1149(37) 0.3079(43) 0.1899(19) 0.209 Uiso 0.54(2) calc PR 2
H58C H -0.0312(37) 0.3484(43) 0.1722(19) 0.209 Uiso 0.54(2) calc PR 2
H58D H -0.0912(37) 0.4025(43) 0.2031(19) 0.209 Uiso 0.54(2) calc PR 2
C59' C 0.0077(36) 0.2155(29) 0.2382(20) 0.117(24) Uiso 0.54(2) d PD 2
H59D H -0.0374(36) 0.1820(29) 0.2246(20) 0.175 Uiso 0.54(2) calc PR 2
H59E H 0.0215(36) 0.1941(29) 0.2686(20) 0.175 Uiso 0.54(2) calc PR 2
H59F H 0.0563(36) 0.2116(29) 0.2191(20) 0.175 Uiso 0.54(2) calc PR 2
C61 C -0.1345(28) 0.1745(26) 0.5714(14) 0.230(23) Uiso 1 d D .
H61A H -0.1206(28) 0.2285(26) 0.5568(14) 0.276 Uiso 1 calc R .
H61B H -0.1687(28) 0.1858(26) 0.5981(14) 0.276 Uiso 1 calc R .
C62 C -0.0577(36) 0.1263(44) 0.5847(25) 0.497(61) Uiso 1 d D .
H62A H -0.0245(36) 0.1593(44) 0.6064(25) 0.746 Uiso 1 calc R .
H62B H -0.0255(36) 0.1153(44) 0.5576(25) 0.746 Uiso 1 calc R .
H62C H -0.0732(36) 0.0729(44) 0.5986(25) 0.746 Uiso 1 calc R .
C63 C -0.2241(30) 0.0453(25) 0.5815(12) 0.245(25) Uiso 1 d D .
H63A H -0.1775(30) 0.0335(25) 0.6030(12) 0.294 Uiso 1 calc R .
H63B H -0.2680(30) 0.0761(25) 0.5973(12) 0.294 Uiso 1 calc R .
C64 C -0.2557(26) -0.0317(24) 0.5596(15) 0.222(22) Uiso 1 d D .
H64A H -0.2768(26) -0.0697(24) 0.5828(15) 0.266 Uiso 1 calc R .
H64B H -0.2109(26) -0.0594(24) 0.5436(15) 0.266 Uiso 1 calc R .
H64C H -0.3004(26) -0.0173(24) 0.5380(15) 0.266 Uiso 1 calc R .
C65 C -0.1142(25) 0.0468(21) 0.4952(14) 0.257(26) Uiso 1 d D .
H65A H -0.0785(25) 0.0137(21) 0.5163(14) 0.308 Uiso 1 calc R .
H65B H -0.1459(25) 0.0058(21) 0.4765(14) 0.308 Uiso 1 calc R .
C66 C -0.0549(6) 0.0941(6) 0.4623(4) 0.248(25) Uiso 1 d D .
H66A H -0.0200(6) 0.0532(6) 0.4470(4) 0.371 Uiso 1 calc R .
H66B H -0.0199(6) 0.1333(6) 0.4798(4) 0.371 Uiso 1 calc R .
H66C H -0.0879(6) 0.1253(6) 0.4396(4) 0.371 Uiso 1 calc R .
C1S C 0.7301(6) 0.6125(6) 0.2390(4) 0.272(27) Uiso 1 d R .
H1SA H 0.7839(6) 0.6249(6) 0.2288(4) 0.326 Uiso 1 calc R .
C2S C 0.7202(6) 0.5732(6) 0.2806(4) 0.230(23) Uiso 1 d R .
H2SA H 0.7673(6) 0.5588(6) 0.2988(4) 0.276 Uiso 1 calc R .
C3S C 0.6414(6) 0.5550(6) 0.2955(4) 0.173(17) Uiso 1 d R .
H3SA H 0.6346(6) 0.5282(6) 0.3239(4) 0.208 Uiso 1 calc R .
C4S C 0.5725(6) 0.5761(6) 0.2688(4) 0.123(12) Uiso 1 d R .
H4SA H 0.5186(6) 0.5637(6) 0.2790(4) 0.148 Uiso 1 calc R .
C5S C 0.5823(6) 0.6154(6) 0.2272(4) 0.150(15) Uiso 1 d R .
H5SA H 0.5352(6) 0.6298(6) 0.2089(4) 0.180 Uiso 1 calc R .
C6S C 0.6611(6) 0.6336(6) 0.2123(4) 0.172(17) Uiso 1 d R .
H6SA H 0.6679(6) 0.6604(6) 0.1838(4) 0.207 Uiso 1 calc R .
C7S C -0.1164(6) 0.9931(6) -0.0902(4) 0.120(12) Uiso 1 d R .
H7SA H -0.1630(6) 1.0287(6) -0.0873(4) 0.143 Uiso 1 calc R .
C8S C -0.0822(6) 0.9533(6) -0.0522(4) 0.120(12) Uiso 1 d R .
H8SA H -0.1055(6) 0.9617(6) -0.0233(4) 0.144 Uiso 1 calc R .
C9S C -0.0140(6) 0.9011(6) -0.0564(4) 0.107(11) Uiso 1 d R .
H9SA H 0.0094(6) 0.8739(6) -0.0304(4) 0.129 Uiso 1 calc R .
C10S C 0.0201(6) 0.8887(6) -0.0987(4) 0.116(12) Uiso 1 d R .
H10A H 0.0667(6) 0.8530(6) -0.1016(4) 0.139 Uiso 1 calc R .
C11S C -0.0141(6) 0.9285(6) -0.1367(4) 0.107(11) Uiso 1 d R .
H11B H 0.0092(6) 0.9200(6) -0.1656(4) 0.129 Uiso 1 calc R .
C12S C -0.0823(6) 0.9807(6) -0.1325(4) 0.177(18) Uiso 1 d R .
H12B H -0.1057(6) 1.0078(6) -0.1585(4) 0.213 Uiso 1 calc R .
C13S C -0.0339(6) 0.5761(6) 0.1289(4) 0.536(87) Uiso 0.82(3) d PR .
H13A H -0.0438(6) 0.5928(6) 0.0984(4) 0.644 Uiso 0.82(3) calc PR .
C14S C -0.0995(6) 0.5531(6) 0.1558(4) 0.980(198) Uiso 0.82(3) d PR .
H14B H -0.1544(6) 0.5542(6) 0.1435(4) 1.176 Uiso 0.82(3) calc PR .
C15S C -0.0850(6) 0.5287(6) 0.2005(4) 0.800(158) Uiso 0.82(3) d PR .
H15B H -0.1298(6) 0.5130(6) 0.2188(4) 0.960 Uiso 0.82(3) calc PR .
C16S C -0.0047(6) 0.5272(6) 0.2184(4) 0.654(113) Uiso 0.82(3) d PR .
H16A H 0.0053(6) 0.5105(6) 0.2490(4) 0.785 Uiso 0.82(3) calc PR .
C17S C 0.0610(6) 0.5502(6) 0.1916(4) 1.140(264) Uiso 0.82(3) d PR .
H17D H 0.1159(6) 0.5492(6) 0.2039(4) 1.368 Uiso 0.82(3) calc PR .
C18S C 0.0464(6) 0.5747(6) 0.1469(4) 0.292(42) Uiso 0.82(3) d PR .
H18D H 0.0913(6) 0.5904(6) 0.1286(4) 0.351 Uiso 0.82(3) calc PR .

loop_
_atom_type_symbol
_atom_type_description
_atom_type_scat_dispersion_real
_atom_type_scat_dispersion_imag
_atom_type_scat_source
C C 0.0033 0.0016 'International Tables Vol C Tables 4.2.6.8 and 6.1.1.4'
H H 0.0000 0.0000 'International Tables Vol C Tables 4.2.6.8 and 6.1.1.4'
N N 0.0061 0.0033 'International Tables Vol C Tables 4.2.6.8 and 6.1.1.4'
P P 0.1023 0.0942 'International Tables Vol C Tables 4.2.6.8 and 6.1.1.4'
S S 0.1246 0.1234 'International Tables Vol C Tables 4.2.6.8 and 6.1.1.4'
W W -0.8490 6.8722 'International Tables Vol C Tables 4.2.6.8 and 6.1.1.4'

loop_
_geom_angle_atom_site_label_1
_geom_angle_atom_site_label_2
_geom_angle_atom_site_label_3
_geom_angle
N1 W1 S5 92.9(4)
N1 W1 S1 92.9(4)
S5 W1 S1 174.1(2)
N1 W1 S3 92.5(4)
S5 W1 S3 89.9(2)
S1 W1 S3 90.9(2)
N1 W1 S4 94.3(4)
S5 W1 S4 90.0(2)
S1 W1 S4 88.5(2)
S3 W1 S4 173.1(2)
N1 W1 W3 133.6(4)
S5 W1 W3 118.53(13)
S1 W1 W3 57.42(12)
S3 W1 W3 57.34(12)
S4 W1 W3 117.01(13)
N1 W1 W4 134.5(4)
S5 W1 W4 57.93(13)
S1 W1 W4 117.97(12)
S3 W1 W4 57.08(11)
S4 W1 W4 117.45(12)
W3 W1 W4 60.63(3)
N1 W1 W5 136.0(4)
S5 W1 W5 57.93(12)
S1 W1 W5 116.64(12)
S3 W1 W5 117.14(11)
S4 W1 W5 57.38(12)
W3 W1 W5 90.37(4)
W4 W1 W5 60.10(3)
N1 W1 W2 136.0(4)
S5 W1 W2 117.43(12)
S1 W1 W2 57.12(12)
S3 W1 W2 116.89(12)
S4 W1 W2 57.36(12)
W3 W1 W2 59.65(3)
W4 W1 W2 89.54(4)
W5 W1 W2 59.53(3)
N2 W2 S7 93.2(4)
N2 W2 S1 93.0(4)
S7 W2 S1 173.7(2)
N2 W2 S2 94.7(4)
S7 W2 S2 89.8(2)
S1 W2 S2 90.7(2)
N2 W2 S4 92.1(4)
S7 W2 S4 90.4(2)
S1 W2 S4 88.3(2)
S2 W2 S4 173.1(2)
N2 W2 W5 134.0(4)
S7 W2 W5 57.50(13)
S1 W2 W5 116.89(12)
S2 W2 W5 117.37(12)
S4 W2 W5 57.45(12)
N2 W2 W3 135.3(4)
S7 W2 W3 118.08(13)
S1 W2 W3 57.39(12)
S2 W2 W3 57.32(11)
S4 W2 W3 116.77(13)
W5 W2 W3 90.60(4)
N2 W2 W6 135.9(4)
S7 W2 W6 57.60(13)
S1 W2 W6 117.85(12)
S2 W2 W6 57.00(12)
S4 W2 W6 117.79(12)
W5 W2 W6 60.41(3)
W3 W2 W6 60.52(3)
N2 W2 W1 134.3(4)
S7 W2 W1 117.36(13)
S1 W2 W1 56.99(12)
S2 W2 W1 116.91(12)
S4 W2 W1 57.11(12)
W5 W2 W1 59.91(3)
W3 W2 W1 59.67(3)
W6 W2 W1 89.83(4)
N3 W3 S3 92.4(4)
N3 W3 S2 94.7(4)
S3 W3 S2 172.7(2)
N3 W3 S1 88.3(4)
S3 W3 S1 91.0(2)
S2 W3 S1 90.9(2)
N3 W3 S6 98.4(4)
S3 W3 S6 88.2(2)
S2 W3 S6 89.0(2)
S1 W3 S6 173.2(2)
N3 W3 W2 132.1(4)
S3 W3 W2 118.08(12)
S2 W3 W2 57.59(12)
S1 W3 W2 57.49(12)
S6 W3 W2 117.22(12)
N3 W3 W1 130.3(4)
S3 W3 W1 57.50(12)
S2 W3 W1 118.19(12)
S1 W3 W1 57.39(12)
S6 W3 W1 116.93(12)
W2 W3 W1 60.68(3)
N3 W3 W4 138.0(4)
S3 W3 W4 56.84(11)
S2 W3 W4 116.12(12)
S1 W3 W4 117.16(12)
S6 W3 W4 57.09(12)
W2 W3 W4 89.69(3)
W1 W3 W4 59.85(3)
N3 W3 W6 139.4(4)
S3 W3 W6 116.03(11)
S2 W3 W6 56.95(11)
S1 W3 W6 117.57(12)
S6 W3 W6 57.10(12)
W2 W3 W6 60.15(3)
W1 W3 W6 90.20(3)
W4 W3 W6 59.20(3)
N4 W4 S3 93.5(4)
N4 W4 S8 92.9(4)
S3 W4 S8 173.5(2)
N4 W4 S6 95.7(4)
S3 W4 S6 88.5(2)
S8 W4 S6 91.7(2)
N4 W4 S5 90.9(4)
S3 W4 S5 89.5(2)
S8 W4 S5 89.6(2)
S6 W4 S5 173.3(2)
N4 W4 W6 136.0(4)
S3 W4 W6 117.46(12)
S8 W4 W6 57.70(12)
S6 W4 W6 57.62(12)
S5 W4 W6 118.07(13)
N4 W4 W1 133.2(4)
S3 W4 W1 57.43(12)
S8 W4 W1 117.00(12)
S6 W4 W1 116.82(12)
S5 W4 W1 56.89(12)
W6 W4 W1 90.74(4)
N4 W4 W5 133.1(4)
S3 W4 W5 117.35(13)
S8 W4 W5 57.04(12)
S6 W4 W5 118.05(12)
S5 W4 W5 57.57(12)
W6 W4 W5 60.53(3)
W1 W4 W5 59.97(3)
N4 W4 W3 137.2(4)
S3 W4 W3 57.03(12)
S8 W4 W3 118.01(12)
S6 W4 W3 57.31(12)
S5 W4 W3 116.39(12)
W6 W4 W3 60.44(3)
W1 W4 W3 59.52(3)
W5 W4 W3 89.65(4)
N5 W5 S8 94.5(5)
N5 W5 S7 92.1(4)
S8 W5 S7 89.7(2)
N5 W5 S4 91.6(5)
S8 W5 S4 173.9(2)
S7 W5 S4 90.5(2)
N5 W5 S5 94.6(4)
S8 W5 S5 89.8(2)
S7 W5 S5 173.3(2)
S4 W5 S5 89.3(2)
N5 W5 W2 132.9(4)
S8 W5 W2 117.60(12)
S7 W5 W2 57.25(12)
S4 W5 W2 57.76(12)
S5 W5 W2 117.40(12)
N5 W5 W1 134.6(4)
S8 W5 W1 117.32(12)
S7 W5 W1 117.76(12)
S4 W5 W1 57.44(12)
S5 W5 W1 56.87(11)
W2 W5 W1 60.56(3)
N5 W5 W4 137.0(4)
S8 W5 W4 57.40(11)
S7 W5 W4 116.87(13)
S4 W5 W4 117.33(12)
S5 W5 W4 57.55(13)
W2 W5 W4 90.04(3)
W1 W5 W4 59.93(3)
N5 W5 W6 135.2(4)
S8 W5 W6 57.41(12)
S7 W5 W6 57.46(13)
S4 W5 W6 117.90(12)
S5 W5 W6 116.96(13)
W2 W5 W6 60.21(3)
W1 W5 W6 90.08(3)
W4 W5 W6 59.45(3)
S2 W6 S6 89.1(2)
S2 W6 S8 172.6(2)
S6 W6 S8 91.5(2)
S2 W6 S7 89.5(2)
S6 W6 S7 172.4(2)
S8 W6 S7 88.9(2)
S2 W6 P1 96.1(2)
S6 W6 P1 92.3(2)
S8 W6 P1 91.2(2)
S7 W6 P1 95.2(2)
S2 W6 W4 117.30(11)
S6 W6 W4 57.58(12)
S8 W6 W4 57.42(12)
S7 W6 W4 116.86(13)
P1 W6 W4 132.2(2)
S2 W6 W2 57.29(12)
S6 W6 W2 116.57(12)
S8 W6 W2 116.14(12)
S7 W6 W2 56.78(12)
P1 W6 W2 137.9(2)
W4 W6 W2 89.89(4)
S2 W6 W5 116.63(12)
S6 W6 W5 117.49(12)
S8 W6 W5 56.78(12)
S7 W6 W5 56.88(12)
P1 W6 W5 134.4(2)
W4 W6 W5 60.02(3)
W2 W6 W5 59.38(3)
S2 W6 W3 56.96(11)
S6 W6 W3 57.26(12)
S8 W6 W3 117.66(12)
S7 W6 W3 116.07(12)
P1 W6 W3 136.2(2)
W4 W6 W3 60.36(3)
W2 W6 W3 59.33(3)
W5 W6 W3 89.32(4)
W1 S1 W3 65.19(12)
W1 S1 W2 65.90(12)
W3 S1 W2 65.12(12)
W6 S2 W3 66.09(12)
W6 S2 W2 65.71(12)
W3 S2 W2 65.09(12)
W4 S3 W3 66.13(12)
W4 S3 W1 65.49(12)
W3 S3 W1 65.17(13)
W5 S4 W1 65.18(13)
W5 S4 W2 64.79(13)
W1 S4 W2 65.53(13)
W1 S5 W4 65.18(13)
W1 S5 W5 65.20(13)
W4 S5 W5 64.88(13)
W4 S6 W6 64.80(13)
W4 S6 W3 65.60(13)
W6 S6 W3 65.64(13)
W2 S7 W5 65.25(13)
W2 S7 W6 65.62(13)
W5 S7 W6 65.67(13)
W5 S8 W4 65.56(12)
W5 S8 W6 65.82(12)
W4 S8 W6 64.87(12)
C15 N1 C11 119.7(18)
C15 N1 W1 118.7(14)
C11 N1 W1 121.6(13)
C25 N2 C21 117.1(18)
C25 N2 W2 121.8(13)
C21 N2 W2 121.1(13)
C35 N3 C31 116.3(17)
C35 N3 W3 122.1(13)
C31 N3 W3 121.1(12)
C45 N4 C41 113.6(17)
C45 N4 W4 124.7(13)
C41 N4 W4 121.4(13)
C55 N5 C51 118.3(24)
C55 N5 W5 120.8(20)
C51 N5 W5 120.8(16)
C65 P1 C63 115.8(18)
C65 P1 C61 110.2(21)
C63 P1 C61 85.4(20)
C65 P1 W6 113.9(16)
C63 P1 W6 118.3(16)
C61 P1 W6 109.0(15)
C12 C11 N1 119.5(20)
C13 C12 C11 124.2(20)
C12 C13 C14 115.1(20)
C12 C13 C16 126.3(18)
C14 C13 C16 118.6(19)
C13 C14 C15 120.0(21)
N1 C15 C14 121.2(20)
C18 C16 C19 110.5(18)
C18 C16 C17 107.3(17)
C19 C16 C17 109.9(18)
C18 C16 C13 111.1(18)
C19 C16 C13 110.8(17)
C17 C16 C13 107.3(16)
N2 C21 C22 122.0(19)
C23 C22 C21 120.1(20)
C22 C23 C24 118.1(21)
C22 C23 C26 120.0(20)
C24 C23 C26 121.7(21)
C23 C24 C25 118.1(21)
N2 C25 C24 124.1(20)
C29 C26 C27 111.0(20)
C29 C26 C28 106.3(21)
C27 C26 C28 107.5(22)
C29 C26 C23 111.2(20)
C27 C26 C23 108.4(19)
C28 C26 C23 112.4(21)
N3 C31 C32 122.9(19)
C33 C32 C31 119.6(21)
C32 C33 C34 116.5(22)
C32 C33 C36 120.5(21)
C34 C33 C36 123.1(22)
C35 C34 C33 121.2(24)
C34 C35 N3 123.5(22)
C38 C36 C37 109.5(34)
C38 C36 C33 118.1(30)
C39' C36 C33 113.5(28)
C37 C36 C33 110.6(26)
C39' C36 C37' 117.9(33)
C33 C36 C37' 111.0(24)
C39' C36 C38' 96.4(31)
C33 C36 C38' 103.9(27)
C37' C36 C38' 112.4(31)
C38 C36 C39 105.0(33)
C37 C36 C39 109.9(30)
C33 C36 C39 103.2(24)
N4 C41 C42 122.2(19)
C43 C42 C41 119.7(21)
C44 C43 C42 117.7(20)
C44 C43 C46 121.6(19)
C42 C43 C46 120.7(19)
C43 C44 C45 118.7(21)
N4 C45 C44 127.7(21)
C48 C46 C47 105.4(44)
C48 C46 C49 120.8(48)
C47 C46 C49 91.2(44)
C48 C46 C43 117.7(35)
C47 C46 C43 109.1(32)
C49 C46 C43 108.6(19)
C43 C46 C48' 110.8(22)
C43 C46 C47' 108.3(24)
C48' C46 C47' 111.0(27)
N5 C51 C52 125.7(28)
C51 C52 C53 114.5(35)
C54 C53 C52 120.1(41)
C54 C53 C56 117.5(39)
C52 C53 C56 122.4(38)
C53 C54 C55 115.2(38)
N5 C55 C54 125.9(33)
C59 C56 C58 111.4(40)
C57' C56 C58' 123.5(45)
C59 C56 C57 117.9(40)
C58 C56 C57 112.0(42)
C57' C56 C59' 104.2(38)
C58' C56 C59' 113.4(42)
C59 C56 C53 110.0(35)
C57' C56 C53 106.3(36)
C58 C56 C53 95.0(36)
C58' C56 C53 106.1(38)
C57 C56 C53 108.1(36)
C59' C56 C53 100.9(34)
C62 C61 P1 103.4(32)
C64 C63 P1 99.2(25)
C66 C65 P1 122.5(21)
C2S C1S C6S 120.0
C1S C2S C3S 120.0
C4S C3S C2S 120.0
C3S C4S C5S 120.0
C6S C5S C4S 120.0
C5S C6S C1S 120.0
C8S C7S C12S 120.0
C7S C8S C9S 120.0
C10S C9S C8S 120.0
C9S C10S C11S 120.0
C12S C11S C10S 120.0
C11S C12S C7S 120.0
C18S C13S C14S 120.0
C13S C14S C15S 120.0
C14S C15S C16S 120.0
C17S C16S C15S 120.0
C16S C17S C18S 120.0
C13S C18S C17S 120.0

loop_
_geom_bond_atom_site_label_1
_geom_bond_atom_site_label_2
_geom_bond_distance
W1 N1 2.27(2)
W1 S5 2.453(5)
W1 S1 2.458(5)
W1 S3 2.462(5)
W1 S4 2.469(5)
W1 W3 2.6489(12)
W1 W4 2.6577(12)
W1 W5 2.6586(11)
W1 W2 2.6759(12)
W2 N2 2.22(2)
W2 S7 2.453(5)
W2 S1 2.462(5)
W2 S2 2.465(5)
W2 S4 2.476(5)
W2 W5 2.6482(11)
W2 W3 2.6484(12)
W2 W6 2.6706(12)
W3 N3 2.258(14)
W3 S3 2.457(5)
W3 S2 2.458(5)
W3 S1 2.459(5)
W3 S6 2.475(5)
W3 W4 2.6784(11)
W3 W6 2.6804(11)
W4 N4 2.221(14)
W4 S3 2.452(5)
W4 S8 2.464(5)
W4 S6 2.469(5)
W4 S5 2.481(5)
W4 W6 2.6468(12)
W4 W5 2.6623(12)
W5 N5 2.26(2)
W5 S8 2.454(5)
W5 S7 2.459(5)
W5 S4 2.467(5)
W5 S5 2.482(5)
W5 W6 2.6758(12)
W6 S2 2.457(5)
W6 S6 2.470(5)
W6 S8 2.471(5)
W6 S7 2.476(5)
W6 P1 2.524(7)
N1 C15 1.32(2)
N1 C11 1.37(2)
N2 C25 1.31(2)
N2 C21 1.36(2)
N3 C35 1.35(2)
N3 C31 1.36(2)
N4 C45 1.34(2)
N4 C41 1.37(2)
N5 C55 1.19(3)
N5 C51 1.34(3)
P1 C65 1.85(2)
P1 C63 1.86(3)
P1 C61 1.88(3)
C11 C12 1.37(3)
C12 C13 1.36(3)
C13 C14 1.41(3)
C13 C16 1.57(3)
C14 C15 1.42(3)
C16 C18 1.47(3)
C16 C19 1.51(3)
C16 C17 1.56(3)
C21 C22 1.40(2)
C22 C23 1.36(3)
C23 C24 1.39(3)
C23 C26 1.53(3)
C24 C25 1.41(3)
C26 C29 1.51(3)
C26 C27 1.52(3)
C26 C28 1.52(3)
C31 C32 1.39(3)
C32 C33 1.37(3)
C33 C34 1.41(3)
C33 C36 1.56(3)
C34 C35 1.33(3)
C36 C38 1.42(5)
C36 C39' 1.46(5)
C36 C37 1.47(4)
C36 C37' 1.57(4)
C36 C38' 1.67(6)
C36 C39 1.68(5)
C41 C42 1.42(3)
C42 C43 1.39(3)
C43 C44 1.36(3)
C43 C46 1.54(3)
C44 C45 1.36(3)
C46 C48 1.48(7)
C46 C47 1.51(6)
C46 C49 1.52(3)
C46 C48' 1.60(5)
C46 C47' 1.60(5)
C51 C52 1.40(4)
C52 C53 1.42(4)
C53 C54 1.38(5)
C53 C56 1.65(4)
C54 C55 1.47(4)
C56 C59 1.46(4)
C56 C57' 1.49(4)
C56 C58 1.58(4)
C56 C58' 1.59(4)
C56 C57 1.61(4)
C56 C59' 1.63(4)
C61 C62 1.50(3)
C63 C64 1.47(3)
C65 C66 1.57(3)
C1S C2S 1.39
C1S C6S 1.39
C2S C3S 1.39
C3S C4S 1.39
C4S C5S 1.39
C5S C6S 1.39
C7S C8S 1.39
C7S C12S 1.39
C8S C9S 1.39
C9S C10S 1.39
C10S C11S 1.39
C11S C12S 1.39
C13S C18S 1.39
C13S C14S 1.39
C14S C15S 1.39
C15S C16S 1.39
C16S C17S 1.39
C17S C18S 1.39
